data_4109487
loop_
_publ_author_name
'Yuki Nishioka'
'Takumi Yamaguchi'
'Michito Yoshizawa'
'Makoto Fujita'

_publ_contact_author 'Makoto Fujita'
_publ_contact_author_email mfujita@appchem.t.u-tokyo.ac.jp
_publ_section_title
;
 Unusual [2+4] and [2+2] Cycloadditions of Arenes in the Confined Cavity
 of Self-Assembled Cages
;
_journal_name_full 'Journal of the American Chemical Society'
_journal_page_first 7000
_journal_page_last 7001
_journal_paper_doi 10.1021/ja071591x
_journal_volume 129
_journal_year 2007
_chemical_formula_sum 'C138 H169 N43 O126 Pd6'
_chemical_formula_weight 5084.56
_chemical_name_systematic
; 
 ? 
;
_space_group_IT_number 88
_symmetry_cell_setting tetragonal
_symmetry_space_group_name_Hall '-I 4ad'
_symmetry_space_group_name_H-M 'I 41/a :2'
_atom_sites_solution_hydrogens geom
_atom_sites_solution_primary direct
_atom_sites_solution_secondary difmap
_audit_creation_method SHELXL-97
_cell_angle_alpha 90.00
_cell_angle_beta 90.00
_cell_angle_gamma 90.00
_cell_formula_units_Z 4
_cell_length_a 26.283(12)
_cell_length_b 26.283(12)
_cell_length_c 32.15(3)
_cell_measurement_reflns_used 13825
_cell_measurement_temperature 82(2)
_cell_measurement_theta_max 28.80
_cell_measurement_theta_min 2.05
_cell_volume 22209(3)
_computing_cell_refinement 'Bruker SMART'
_computing_data_collection 'Bruker SMART'
_computing_data_reduction 'Bruker SAINT'
_computing_molecular_graphics 'Bruker SHELXTL'
_computing_publication_material 'Bruker SHELXTL'
_computing_structure_refinement 'SHELXL-97 (Sheldrick, 1997)'
_computing_structure_solution 'SHELXS-97 (Sheldrick, 1990)'
_diffrn_ambient_temperature 82(2)
_diffrn_measured_fraction_theta_full 0.952
_diffrn_measured_fraction_theta_max 0.952
_diffrn_measurement_device_type 'CCD area detector'
_diffrn_measurement_method 'phi and omega scans'
_diffrn_radiation_monochromator graphite
_diffrn_radiation_source 'fine-focus sealed tube'
_diffrn_radiation_type MoK\a
_diffrn_radiation_wavelength 0.71073
_diffrn_reflns_av_R_equivalents 0.0478
_diffrn_reflns_av_sigmaI/netI 0.0348
_diffrn_reflns_limit_h_max 35
_diffrn_reflns_limit_h_min -35
_diffrn_reflns_limit_k_max 35
_diffrn_reflns_limit_k_min -35
_diffrn_reflns_limit_l_max 43
_diffrn_reflns_limit_l_min -42
_diffrn_reflns_number 94231
_diffrn_reflns_theta_full 28.80
_diffrn_reflns_theta_max 28.80
_diffrn_reflns_theta_min 2.05
_exptl_absorpt_coefficient_mu 0.591
_exptl_absorpt_correction_T_max 0.9941
_exptl_absorpt_correction_T_min 0.9941
_exptl_absorpt_correction_type empirical
_exptl_crystal_colour red
_exptl_crystal_density_diffrn 1.521
_exptl_crystal_density_meas 0
_exptl_crystal_description block
_exptl_crystal_F_000 10328
_exptl_crystal_size_max 0.01
_exptl_crystal_size_mid 0.01
_exptl_crystal_size_min 0.01
_refine_diff_density_max 1.025
_refine_diff_density_min -1.139
_refine_diff_density_rms 0.138
_refine_ls_extinction_method none
_refine_ls_goodness_of_fit_ref 1.053
_refine_ls_hydrogen_treatment constr
_refine_ls_matrix_type full
_refine_ls_number_parameters 816
_refine_ls_number_reflns 13825
_refine_ls_number_restraints 387
_refine_ls_restrained_S_all 1.041
_refine_ls_R_factor_all 0.1218
_refine_ls_R_factor_gt 0.0812
_refine_ls_shift/su_max 0.004
_refine_ls_shift/su_mean 0.000
_refine_ls_structure_factor_coef Fsqd
_refine_ls_weighting_details 'calc w=1/[\s^2^(Fo^2^)+(0.1112P)^2^+261.7386P] where P=(Fo^2^+2Fc^2^)/3'
_refine_ls_weighting_scheme calc
_refine_ls_wR_factor_gt 0.2162
_refine_ls_wR_factor_ref 0.2602
_reflns_number_gt 9326
_reflns_number_total 13825
_reflns_threshold_expression >2sigma(I)
_cod_data_source_file ja071591xsi20070315_024622.cif
_cod_data_source_block nishi6
_cod_original_cell_volume 22207(24)
_cod_original_sg_symbol_H-M 'I 41/a'
_cod_database_code 4109487

loop_
_symmetry_equiv_pos_as_xyz
'x, y, z'
'-x+1/2, -y, z+1/2'
'-y+3/4, x+1/4, z+1/4'
'y+3/4, -x+3/4, z+3/4'
'x+1/2, y+1/2, z+1/2'
'-x+1, -y+1/2, z+1'
'-y+5/4, x+3/4, z+3/4'
'y+5/4, -x+5/4, z+5/4'
'-x, -y, -z'
'x-1/2, y, -z-1/2'
'y-3/4, -x-1/4, -z-1/4'
'-y-3/4, x-3/4, -z-3/4'
'-x+1/2, -y+1/2, -z+1/2'
'x, y+1/2, -z'
'y-1/4, -x+1/4, -z+1/4'
'-y-1/4, x-1/4, -z-1/4'

loop_
_atom_site_label
_atom_site_type_symbol
_atom_site_fract_x
_atom_site_fract_y
_atom_site_fract_z
_atom_site_U_iso_or_equiv
_atom_site_adp_type
_atom_site_occupancy
_atom_site_symmetry_multiplicity
_atom_site_calc_flag
_atom_site_refinement_flags
_atom_site_disorder_assembly
_atom_site_disorder_group
Pd1 Pd 0.717131(16) 0.460396(16) 0.626620(12) 0.03391(14) Uani 1 1 d . . .
Pd2 Pd 1.0000 0.2500 0.336002(18) 0.03971(18) Uani 1 2 d S . .
C1L C 0.7324(3) 0.3506(2) 0.6117(2) 0.0494(15) Uani 1 1 d . . .
H1LA H 0.7119 0.3475 0.6358 0.059 Uiso 1 1 calc R . .
C2L C 0.7527(3) 0.3076(3) 0.5943(2) 0.0521(16) Uani 1 1 d . . .
H2LA H 0.7468 0.2754 0.6067 0.063 Uiso 1 1 calc R . .
C3L C 0.7817(3) 0.3113(2) 0.5584(2) 0.0472(15) Uani 1 1 d . . .
C4L C 0.7904(3) 0.3594(3) 0.5414(2) 0.0535(17) Uani 1 1 d . . .
H4LA H 0.8102 0.3633 0.5169 0.064 Uiso 1 1 calc R . .
C5L C 0.7696(3) 0.4014(2) 0.56106(19) 0.0485(15) Uani 1 1 d . . .
H5LA H 0.7758 0.4342 0.5498 0.058 Uiso 1 1 calc R . .
C6L C 0.9381(3) 0.1970(2) 0.3995(2) 0.0498(15) Uani 1 1 d . . .
H6LA H 0.9532 0.1675 0.3877 0.060 Uiso 1 1 calc R . .
C7L C 0.9065(3) 0.1913(2) 0.4335(2) 0.0532(17) Uani 1 1 d . . .
H7LA H 0.9002 0.1584 0.4445 0.064 Uiso 1 1 calc R . .
C8L C 0.8842(3) 0.2336(2) 0.4515(2) 0.0471(14) Uani 1 1 d . . .
C9L C 0.8947(3) 0.2804(2) 0.4343(2) 0.0510(16) Uani 1 1 d . . .
H9LA H 0.8801 0.3103 0.4459 0.061 Uiso 1 1 calc R . .
C10L C 0.9266(3) 0.2838(2) 0.39994(19) 0.0480(15) Uani 1 1 d . . .
H10A H 0.9334 0.3164 0.3884 0.058 Uiso 1 1 calc R . .
C11L C 0.8063(3) 0.1296(2) 0.5570(2) 0.0472(14) Uani 1 1 d . . .
C12L C 0.8272(3) 0.0868(2) 0.5393(2) 0.0536(17) Uani 1 1 d . . .
H12A H 0.8468 0.0891 0.5145 0.064 Uiso 1 1 calc R . .
C13L C 0.8190(3) 0.0404(2) 0.5582(2) 0.0531(17) Uani 1 1 d . . .
H13A H 0.8329 0.0108 0.5457 0.064 Uiso 1 1 calc R . .
C14L C 0.7714(3) 0.0767(2) 0.6104(2) 0.0509(16) Uani 1 1 d . . .
H14A H 0.7515 0.0732 0.6350 0.061 Uiso 1 1 calc R . .
C15L C 0.7779(3) 0.1245(3) 0.5932(2) 0.0579(19) Uani 1 1 d . . .
H15A H 0.7632 0.1536 0.6061 0.070 Uiso 1 1 calc R . .
C16L C 0.8517(3) 0.2291(2) 0.4889(2) 0.0474(14) Uani 1 1 d . . .
C17L C 0.8039(3) 0.2651(2) 0.5390(2) 0.0470(14) Uani 1 1 d . . .
C18L C 0.8155(3) 0.1806(2) 0.5383(2) 0.0459(14) Uani 1 1 d . . .
N1L N 0.7409(2) 0.39730(19) 0.59549(16) 0.0430(11) Uani 1 1 d . . .
N2L N 0.9484(2) 0.24273(19) 0.38242(16) 0.0438(12) Uani 1 1 d . . .
N3L N 0.78529(18) 0.4577(2) 0.65656(16) 0.0420(11) Uani 1 1 d . . .
N4L N 0.8441(2) 0.18256(19) 0.50407(16) 0.0468(12) Uani 1 1 d . . .
N5L N 0.8323(2) 0.27197(19) 0.50479(17) 0.0503(13) Uani 1 1 d . . .
N6L N 0.7941(2) 0.22079(19) 0.55711(17) 0.0492(13) Uani 1 1 d . . .
C1P C 1.0268(4) 0.2401(4) 0.2497(2) 0.083(3) Uani 1 1 d . . .
H1PA H 1.0452 0.2529 0.2249 0.099 Uiso 1 1 calc R . .
H1PB H 1.0266 0.2025 0.2486 0.099 Uiso 1 1 calc R . .
C2P C 1.0991(3) 0.2262(3) 0.2955(2) 0.064(2) Uani 1 1 d . . .
H2PA H 1.1227 0.2309 0.2722 0.096 Uiso 1 1 calc R . .
H2PB H 1.0894 0.1903 0.2974 0.096 Uiso 1 1 calc R . .
H2PC H 1.1158 0.2366 0.3214 0.096 Uiso 1 1 calc R . .
C3P C 1.0693(4) 0.3121(3) 0.2857(3) 0.078(3) Uani 1 1 d . . .
H3PA H 1.0940 0.3156 0.2631 0.118 Uiso 1 1 calc R . .
H3PB H 1.0850 0.3225 0.3120 0.118 Uiso 1 1 calc R . .
H3PC H 1.0397 0.3337 0.2801 0.118 Uiso 1 1 calc R . .
C4P C 0.6157(3) 0.4200(3) 0.6099(3) 0.073(2) Uani 1 1 d . . .
H4PA H 0.5830 0.4221 0.5954 0.110 Uiso 1 1 calc R . .
H4PB H 0.6100 0.4215 0.6400 0.110 Uiso 1 1 calc R . .
H4PC H 0.6325 0.3878 0.6028 0.110 Uiso 1 1 calc R . .
C5P C 0.6537(4) 0.4598(7) 0.5505(3) 0.138(6) Uani 1 1 d . . .
H5PA H 0.6201 0.4606 0.5375 0.206 Uiso 1 1 calc R . .
H5PB H 0.6712 0.4282 0.5429 0.206 Uiso 1 1 calc R . .
H5PC H 0.6738 0.4890 0.5409 0.206 Uiso 1 1 calc R . .
C6P C 0.6246(4) 0.5111(4) 0.6082(5) 0.120(5) Uani 1 1 d . . .
H6PA H 0.6329 0.5362 0.5863 0.144 Uiso 1 1 calc R . .
H6PB H 0.5871 0.5068 0.6084 0.144 Uiso 1 1 calc R . .
C7P C 0.6387(5) 0.5300(5) 0.6447(3) 0.122(5) Uani 1 1 d . . .
H7PA H 0.6170 0.5143 0.6663 0.146 Uiso 1 1 calc R . .
H7PB H 0.6309 0.5668 0.6445 0.146 Uiso 1 1 calc R . .
C8P C 0.7217(6) 0.5682(4) 0.6456(5) 0.145(7) Uani 1 1 d . . .
H8PA H 0.7094 0.5982 0.6607 0.217 Uiso 1 1 calc R . .
H8PB H 0.7175 0.5736 0.6156 0.217 Uiso 1 1 calc R . .
H8PC H 0.7577 0.5627 0.6519 0.217 Uiso 1 1 calc R . .
C9P C 0.6923(4) 0.5179(4) 0.7031(2) 0.081(3) Uani 1 1 d . . .
H9PA H 0.6803 0.5493 0.7162 0.121 Uiso 1 1 calc R . .
H9PB H 0.7268 0.5103 0.7128 0.121 Uiso 1 1 calc R . .
H9PC H 0.6696 0.4898 0.7106 0.121 Uiso 1 1 calc R . .
N1P N 1.0527(3) 0.2580(2) 0.28876(18) 0.0597(16) Uani 1 1 d . . .
N2P N 0.6479(2) 0.4623(2) 0.59717(19) 0.0552(14) Uani 1 1 d . . .
N3P N 0.6927(2) 0.5241(2) 0.65819(18) 0.0511(13) Uani 1 1 d . . .
C1G C 0.9085(14) 0.3766(14) 0.5893(13) 0.135(11) Uani 0.25 1 d PDU . .
H1GA H 0.8901 0.3934 0.5678 0.162 Uiso 0.25 1 calc PR . .
C2G C 0.8846(15) 0.3467(13) 0.6188(12) 0.123(10) Uani 0.25 1 d PDU . .
H2GA H 0.8485 0.3450 0.6170 0.148 Uiso 0.25 1 calc PR . .
C3G C 0.9064(13) 0.3188(10) 0.6509(11) 0.115(8) Uani 0.25 1 d PDU . .
H3GA H 0.8922 0.3320 0.6777 0.138 Uiso 0.25 1 calc PR . .
C4G C 0.9624(9) 0.3233(12) 0.6532(10) 0.090(6) Uani 0.25 1 d PDU . .
C5G C 0.9871(13) 0.3500(14) 0.6215(9) 0.103(8) Uani 0.25 1 d PDU . .
C6G C 0.9607(15) 0.3803(16) 0.5930(12) 0.131(10) Uani 0.25 1 d PDU . .
C7G C 0.983(2) 0.4096(18) 0.5618(15) 0.141(13) Uani 0.25 1 d PDU . .
H7GA H 0.9641 0.4254 0.5404 0.170 Uiso 0.25 1 calc PR . .
C8G C 1.036(2) 0.4140(17) 0.5642(12) 0.140(12) Uani 0.25 1 d PDU . .
H8GA H 1.0537 0.4346 0.5447 0.169 Uiso 0.25 1 calc PR . .
C9G C 1.0627(17) 0.3886(13) 0.5948(12) 0.114(10) Uani 0.25 1 d PDU . .
H9GA H 1.0987 0.3926 0.5958 0.137 Uiso 0.25 1 calc PR . .
C10G C 1.0395(13) 0.3577(13) 0.6239(10) 0.106(8) Uani 0.25 1 d PDU . .
C11G C 1.0681(10) 0.3317(16) 0.6537(12) 0.114(8) Uani 0.25 1 d PDU . .
C12G C 1.1206(13) 0.329(2) 0.6588(16) 0.124(11) Uani 0.25 1 d PDU . .
H12B H 1.1413 0.3469 0.6394 0.149 Uiso 0.25 1 calc PR . .
C13G C 1.145(2) 0.3021(18) 0.6903(15) 0.137(12) Uani 0.25 1 d PDU . .
H13B H 1.1808 0.3058 0.6924 0.165 Uiso 0.25 1 calc PR . .
C14G C 1.1216(17) 0.270(2) 0.7193(15) 0.142(12) Uani 0.25 1 d PDU . .
H14B H 1.1382 0.2475 0.7380 0.171 Uiso 0.25 1 calc PR . .
C15G C 1.0692(18) 0.2774(17) 0.7157(11) 0.127(10) Uani 0.25 1 d PDU . .
C16G C 1.0431(13) 0.3011(15) 0.6835(10) 0.107(8) Uani 0.25 1 d PDU . .
C17G C 0.9902(12) 0.2982(11) 0.6836(9) 0.092(6) Uani 0.25 1 d PDU . .
C18G C 0.9627(16) 0.2641(14) 0.7134(11) 0.113(8) Uani 0.25 1 d PDU . .
H18A H 0.9408 0.2882 0.7295 0.136 Uiso 0.25 1 calc PR . .
C19G C 0.9916(19) 0.240(2) 0.7443(11) 0.128(11) Uani 0.25 1 d PDU . .
H19A H 0.9757 0.2188 0.7642 0.153 Uiso 0.25 1 calc PR . .
C20G C 1.0441(19) 0.2483(18) 0.7454(13) 0.128(11) Uani 0.25 1 d PDU . .
H20A H 1.0633 0.2334 0.7673 0.154 Uiso 0.25 1 calc PR . .
C21G C 0.9236(16) 0.2335(15) 0.6870(11) 0.127(8) Uani 0.25 1 d PDU . .
H21A H 0.8976 0.2175 0.7056 0.152 Uiso 0.25 1 calc PR . .
C22G C 0.8967(15) 0.2614(10) 0.6499(16) 0.130(9) Uani 0.25 1 d PDU . .
H22A H 0.8592 0.2556 0.6523 0.157 Uiso 0.25 1 calc PR . .
C23G C 0.9538(14) 0.1932(13) 0.6653(11) 0.137(11) Uani 0.25 1 d PDU . .
C24G C 0.9153(16) 0.2340(14) 0.6128(11) 0.129(10) Uani 0.25 1 d PDU A .
O1G O 0.9077(15) 0.2381(16) 0.5753(12) 0.149(13) Uani 0.25 1 d PDU . .
O2G O 0.9821(19) 0.1594(17) 0.6773(16) 0.163(15) Uani 0.25 1 d PDU . .
N1G N 0.9486(15) 0.1951(12) 0.6232(10) 0.120(10) Uani 0.25 1 d PGDU . .
C25G C 0.9744(13) 0.1676(13) 0.5890(10) 0.103(17) Uiso 0.13 1 d PGDU A 1
H25A H 1.0108 0.1635 0.5974 0.124 Uiso 0.13 1 calc PR A 1
C26G C 0.953(3) 0.1149(13) 0.5841(16) 0.085(18) Uiso 0.13 1 d PGU . 1
H26A H 0.9159 0.1173 0.5782 0.101 Uiso 0.13 1 calc PR . 1
H26B H 0.9572 0.0959 0.6105 0.101 Uiso 0.13 1 calc PR . 1
C27G C 0.979(3) 0.0861(19) 0.549(2) 0.13(2) Uiso 0.13 1 d PGU A 1
H27A H 0.9610 0.0535 0.5443 0.153 Uiso 0.13 1 calc PR A 1
H27B H 1.0143 0.0782 0.5573 0.153 Uiso 0.13 1 calc PR A 1
C28G C 0.980(3) 0.117(3) 0.5083(15) 0.15(3) Uiso 0.13 1 d PGU A 1
H28A H 1.0001 0.0983 0.4872 0.178 Uiso 0.13 1 calc PR A 1
H28B H 0.9446 0.1201 0.4975 0.178 Uiso 0.13 1 calc PR A 1
C29G C 1.002(3) 0.168(3) 0.5150(14) 0.14(2) Uiso 0.13 1 d PGU A 1
H29A H 0.9996 0.1874 0.4887 0.162 Uiso 0.13 1 calc PR A 1
H29B H 1.0380 0.1644 0.5224 0.162 Uiso 0.13 1 calc PR A 1
C30G C 0.974(3) 0.1980(19) 0.5494(11) 0.15(2) Uiso 0.13 1 d PGU A 1
H30A H 0.9920 0.2308 0.5539 0.178 Uiso 0.13 1 calc PR A 1
H30B H 0.9389 0.2052 0.5408 0.178 Uiso 0.13 1 calc PR A 1
C25X C 0.970(2) 0.158(2) 0.5928(15) 0.104(18) Uiso 0.13 1 d PGDU A 2
H25B H 0.9352 0.1472 0.5833 0.124 Uiso 0.13 1 calc PR A 2
C26X C 0.978(3) 0.191(3) 0.555(2) 0.136(19) Uiso 0.13 1 d PGDU A 2
H26C H 0.9653 0.2262 0.5607 0.163 Uiso 0.13 1 calc PR A 2
H26D H 0.9585 0.1774 0.5313 0.163 Uiso 0.13 1 calc PR A 2
C27X C 1.035(3) 0.193(3) 0.544(3) 0.14(2) Uiso 0.13 1 d PGU A 2
H27C H 1.0394 0.2132 0.5187 0.169 Uiso 0.13 1 calc PR A 2
H27D H 1.0531 0.2106 0.5671 0.169 Uiso 0.13 1 calc PR A 2
C28X C 1.057(2) 0.142(3) 0.538(3) 0.15(3) Uiso 0.13 1 d PGU A 2
H28C H 1.0943 0.1453 0.5335 0.181 Uiso 0.13 1 calc PR A 2
H28D H 1.0419 0.1258 0.5135 0.181 Uiso 0.13 1 calc PR A 2
C29X C 1.048(3) 0.108(3) 0.577(3) 0.13(3) Uiso 0.13 1 d PGU A 2
H29C H 1.0603 0.0733 0.5707 0.160 Uiso 0.13 1 calc PR A 2
H29D H 1.0679 0.1216 0.6004 0.160 Uiso 0.13 1 calc PR A 2
C30X C 0.992(3) 0.106(2) 0.589(2) 0.125(19) Uiso 0.13 1 d PGU A 2
H30C H 0.9730 0.0867 0.5672 0.150 Uiso 0.13 1 calc PR A 2
H30D H 0.9884 0.0876 0.6154 0.150 Uiso 0.13 1 calc PR A 2
N1N N 0.3229(11) -0.0240(12) 0.3010(8) 0.182(13) Uiso 0.50 1 d PD B 1
O1N O 0.2754(5) -0.0152(7) 0.2979(5) 0.080(4) Uiso 0.50 1 d PD B 1
O2N O 0.3349(12) -0.0655(12) 0.3189(10) 0.221(13) Uiso 0.50 1 d PD B 1
O3N O 0.3605(10) 0.0035(10) 0.2883(8) 0.174(9) Uiso 0.50 1 d PD B 1
O1X O 0.7838(12) 0.9549(13) 0.1972(10) 0.182(11) Uiso 0.50 1 d P C 2
O2X O 0.4486(11) 0.0663(11) 0.1077(10) 0.183(10) Uiso 0.50 1 d P D 2
O3X O 0.7867(15) 1.0051(16) 0.2203(13) 0.240(17) Uiso 0.50 1 d P C 2
O4X O 0.8676(7) 1.0505(8) 0.2196(6) 0.119(6) Uiso 0.50 1 d P E 2
O5X O 0.309(2) -0.1330(19) 0.3200(16) 0.154(16) Uiso 0.25 1 d P F 2
N2N N 0.5786(8) 0.1062(6) 0.2575(7) 0.095(5) Uiso 0.50 1 d PD G 1
O4N O 0.5348(10) 0.0998(9) 0.2404(8) 0.148(7) Uiso 0.50 1 d PD G 1
O5N O 0.6121(10) 0.0953(8) 0.2341(7) 0.145(7) Uiso 0.50 1 d PD G 1
O6N O 0.5839(6) 0.1224(6) 0.2938(5) 0.087(4) Uiso 0.50 1 d PD G 1
N3N N 0.5443(10) 0.0634(8) 0.2517(8) 0.131(8) Uiso 0.50 1 d PD H 2
O7N O 0.5535(9) 0.0440(9) 0.2873(7) 0.156(8) Uiso 0.50 1 d PD H 2
O8N O 0.4988(9) 0.0540(9) 0.2402(8) 0.160(8) Uiso 0.50 1 d PD H 2
O9N O 0.5736(8) 0.0889(7) 0.2263(6) 0.116(5) Uiso 0.50 1 d PD H 2
O6X O 0.6128(9) 0.1418(8) 0.2964(7) 0.131(6) Uiso 0.50 1 d P I 3
O7X O 0.6108(17) 0.1730(18) 0.3399(14) 0.148(15) Uiso 0.25 1 d P I 3
O8X O 0.434(2) -0.035(2) 0.3613(18) 0.167(17) Uiso 0.25 1 d P J 3
O9X O 0.4482(6) -0.0700(6) 0.3923(5) 0.085(4) Uiso 0.50 1 d P J 3
O10X O 0.4960(13) 0.0811(13) 0.2032(11) 0.211(12) Uiso 0.50 1 d P K 3
O11X O 0.4763(11) -0.0599(10) 0.3946(8) 0.158(9) Uiso 0.50 1 d P J 3
O12X O 0.5477(17) 0.1134(16) 0.1891(14) 0.262(17) Uiso 0.50 1 d P K 3
O13X O 0.4670(6) 0.0287(6) 0.2777(5) 0.098(4) Uiso 0.50 1 d P J 3
O14X O 0.3638(4) 0.9120(4) 0.9543(3) 0.119(3) Uiso 1 1 d . L 1
O15X O 0.1990(8) -0.1105(8) 0.2560(6) 0.127(6) Uiso 0.50 1 d P F 1
O16X O 0.4238(6) 0.9618(6) 0.9715(4) 0.185(5) Uiso 1 1 d . M 1
O17X O 0.4271(9) 0.8974(9) 0.9365(8) 0.158(8) Uiso 0.50 1 d P L 1
O18X O 0.3857(7) 0.9228(6) 0.9671(5) 0.182(6) Uiso 1 1 d . N 2
O19X O 0.900(2) 1.071(2) 0.2720(17) 0.178(19) Uiso 0.25 1 d P O 1
O20X O 0.8192(7) 1.0808(7) 0.2884(6) 0.229(7) Uiso 1 1 d U P 1
O21X O 0.8435(17) 1.0920(17) 0.2463(15) 0.278(17) Uiso 0.50 1 d PU E 2
O1 O 0.7755(5) 0.1743(5) 0.2836(4) 0.170(4) Uiso 1 1 d . . .
O2 O 0.376(3) 0.193(3) 0.330(2) 0.22(3) Uiso 0.25 1 d P . .
O3 O 0.5000 0.7500 0.6250 0.103(5) Uiso 1 4 d S . .
O4 O 0.5264(3) 0.1258(3) 0.1573(2) 0.0885(19) Uiso 1 1 d . . .
O5 O 0.3209(7) 0.2062(7) 0.2878(6) 0.242(7) Uiso 1 1 d . . .
O6 O 0.5105(7) -0.0060(7) 0.3507(6) 0.223(6) Uiso 1 1 d . J .
O7 O 0.6697(6) 0.1864(7) 0.3062(5) 0.210(6) Uiso 1 1 d . I .
O8 O 0.9522(9) 1.0940(9) 0.1413(7) 0.290(10) Uiso 1 1 d . . .
O9 O 0.4967(8) 0.0739(8) 0.0791(7) 0.271(9) Uiso 1 1 d . . .
O10 O 0.3393(10) 0.2321(10) 0.3480(8) 0.168(9) Uiso 0.50 1 d P . .
O11 O 1.0428(14) 1.1430(14) 0.1436(12) 0.232(14) Uiso 0.50 1 d P . .
O12 O 0.698(2) 0.221(2) 0.2750(16) 0.32(2) Uiso 0.50 1 d P . .
O13 O 0.3867(5) 0.1439(5) 0.3215(4) 0.163(4) Uiso 1 1 d . . .
O14 O 0.436(2) 0.082(2) 0.1542(17) 0.170(18) Uiso 0.25 1 d P . .
O15 O 0.256(3) 0.228(3) 0.288(2) 0.24(3) Uiso 0.25 1 d P . .
O16 O 0.6614(18) 0.1424(18) 0.2728(15) 0.292(19) Uiso 0.50 1 d P . .
O17 O 0.4574(11) -0.0003(11) 0.3169(10) 0.357(14) Uiso 1 1 d . . .
O18 O 0.3598(6) -0.1036(7) 0.3847(5) 0.220(7) Uiso 1 1 d . . .
O19 O 1.0023(6) 1.1642(6) 0.1697(5) 0.191(5) Uiso 1 1 d . . .
O20 O 0.2811(14) -0.1516(13) 0.2978(11) 0.209(12) Uiso 0.50 1 d P . .
O21 O 0.2482(13) -0.1164(13) 0.2851(10) 0.202(11) Uiso 0.50 1 d P F .

loop_
_atom_site_aniso_label
_atom_site_aniso_U_11
_atom_site_aniso_U_22
_atom_site_aniso_U_33
_atom_site_aniso_U_23
_atom_site_aniso_U_13
_atom_site_aniso_U_12
Pd1 0.0347(2) 0.0360(2) 0.0310(2) 0.00080(16) 0.00141(16) 0.00522(15)
Pd2 0.0590(4) 0.0369(3) 0.0233(3) 0.000 0.000 0.0107(3)
C1L 0.058(4) 0.041(3) 0.048(3) 0.005(3) 0.019(3) 0.000(3)
C2L 0.068(4) 0.041(3) 0.047(4) 0.006(3) 0.019(3) 0.003(3)
C3L 0.062(4) 0.034(3) 0.045(3) -0.001(2) 0.013(3) 0.003(3)
C4L 0.075(5) 0.046(3) 0.039(3) 0.003(3) 0.022(3) 0.006(3)
C5L 0.068(4) 0.040(3) 0.037(3) 0.001(2) 0.014(3) 0.008(3)
C6L 0.069(4) 0.029(3) 0.051(4) -0.009(3) 0.010(3) 0.008(3)
C7L 0.078(5) 0.030(3) 0.052(4) -0.005(3) 0.022(3) 0.004(3)
C8L 0.066(4) 0.033(3) 0.042(3) -0.003(2) 0.008(3) 0.005(3)
C9L 0.070(4) 0.037(3) 0.046(4) -0.002(3) 0.012(3) 0.009(3)
C10L 0.074(4) 0.034(3) 0.037(3) 0.003(2) 0.004(3) 0.012(3)
C11L 0.064(4) 0.035(3) 0.043(3) 0.000(2) 0.012(3) 0.000(3)
C12L 0.079(5) 0.039(3) 0.042(3) -0.003(3) 0.017(3) 0.001(3)
C13L 0.081(5) 0.036(3) 0.042(3) -0.008(3) 0.017(3) 0.003(3)
C14L 0.065(4) 0.040(3) 0.048(4) -0.003(3) 0.019(3) 0.003(3)
C15L 0.080(5) 0.037(3) 0.057(4) 0.000(3) 0.027(4) 0.006(3)
C16L 0.063(4) 0.035(3) 0.044(3) -0.008(2) 0.006(3) 0.002(3)
C17L 0.060(4) 0.040(3) 0.041(3) -0.002(2) 0.010(3) 0.003(3)
C18L 0.055(4) 0.038(3) 0.044(3) -0.002(3) 0.008(3) -0.001(3)
N1L 0.052(3) 0.038(3) 0.039(3) 0.001(2) 0.009(2) 0.004(2)
N2L 0.062(3) 0.033(2) 0.037(3) 0.0007(19) 0.005(2) 0.005(2)
N3L 0.035(2) 0.051(3) 0.040(3) 0.006(2) 0.003(2) 0.004(2)
N4L 0.067(3) 0.034(2) 0.040(3) -0.001(2) 0.009(2) 0.004(2)
N5L 0.072(4) 0.035(3) 0.044(3) -0.003(2) 0.015(3) 0.004(2)
N6L 0.067(4) 0.034(3) 0.047(3) -0.004(2) 0.015(3) 0.001(2)
C1P 0.115(8) 0.105(7) 0.027(3) -0.001(4) 0.005(4) 0.048(6)
C2P 0.072(5) 0.069(5) 0.052(4) 0.003(4) 0.008(4) 0.026(4)
C3P 0.100(7) 0.065(5) 0.070(5) 0.030(4) 0.036(5) 0.021(5)
C4P 0.047(4) 0.071(5) 0.102(7) -0.015(5) -0.007(4) -0.003(4)
C5P 0.070(6) 0.28(2) 0.059(6) 0.047(9) -0.025(5) 0.009(9)
C6P 0.081(7) 0.064(6) 0.215(15) -0.029(7) -0.073(8) 0.033(5)
C7P 0.119(9) 0.165(11) 0.082(7) -0.056(7) -0.035(6) 0.109(9)
C8P 0.175(14) 0.039(5) 0.220(16) -0.028(7) 0.111(12) -0.012(6)
C9P 0.109(7) 0.090(6) 0.042(4) -0.022(4) -0.008(4) 0.038(5)
N1P 0.080(4) 0.060(4) 0.039(3) 0.009(3) 0.010(3) 0.030(3)
N2P 0.048(3) 0.066(4) 0.051(3) 0.005(3) -0.012(3) 0.002(3)
N3P 0.057(3) 0.046(3) 0.050(3) -0.006(2) 0.012(3) 0.009(2)
C1G 0.156(19) 0.14(3) 0.11(2) -0.029(17) 0.017(19) 0.07(2)
C2G 0.121(18) 0.11(2) 0.14(3) -0.037(16) 0.010(16) 0.057(18)
C3G 0.124(14) 0.097(14) 0.13(2) -0.033(13) 0.011(16) 0.019(16)
C4G 0.123(14) 0.063(15) 0.083(16) -0.024(11) 0.016(13) 0.025(13)
C5G 0.143(15) 0.073(18) 0.093(18) -0.003(12) 0.026(15) 0.033(16)
C6G 0.163(19) 0.13(2) 0.10(2) 0.014(15) 0.017(18) 0.04(2)
C7G 0.20(3) 0.12(3) 0.10(2) 0.024(18) 0.02(2) 0.04(3)
C8G 0.20(3) 0.12(3) 0.11(2) 0.015(17) 0.05(2) 0.04(2)
C9G 0.16(2) 0.057(19) 0.12(2) -0.009(14) 0.03(2) 0.007(19)
C10G 0.145(16) 0.083(19) 0.089(18) -0.011(12) 0.030(15) 0.020(16)
C11G 0.144(16) 0.11(2) 0.083(18) -0.017(13) 0.004(15) -0.003(19)
C12G 0.147(16) 0.13(3) 0.10(2) -0.031(18) -0.013(19) -0.02(2)
C13G 0.16(2) 0.16(3) 0.10(2) -0.042(19) -0.056(17) -0.04(2)
C14G 0.170(19) 0.16(3) 0.09(2) -0.021(18) -0.061(19) -0.02(2)
C15G 0.169(18) 0.15(2) 0.065(17) -0.020(14) -0.022(16) 0.01(2)
C16G 0.144(15) 0.10(2) 0.074(17) -0.013(13) -0.003(15) 0.011(17)
C17G 0.144(14) 0.053(14) 0.078(15) -0.020(10) 0.009(13) 0.016(13)
C18G 0.162(19) 0.079(18) 0.100(17) -0.006(11) 0.020(14) 0.016(15)
C19G 0.20(2) 0.12(3) 0.055(14) -0.003(14) 0.033(15) 0.03(2)
C20G 0.20(2) 0.14(3) 0.047(15) -0.016(13) -0.001(17) 0.05(3)
C21G 0.15(2) 0.091(16) 0.138(17) -0.018(14) 0.024(16) -0.002(13)
C22G 0.14(2) 0.103(15) 0.15(2) -0.025(16) 0.003(17) -0.002(12)
C23G 0.19(3) 0.09(2) 0.136(19) -0.025(16) 0.01(2) 0.012(17)
C24G 0.13(3) 0.109(19) 0.146(17) -0.055(16) -0.04(2) -0.011(17)
O1G 0.14(3) 0.15(3) 0.153(18) -0.06(2) -0.08(2) -0.03(2)
O2G 0.22(4) 0.12(3) 0.15(2) -0.02(2) 0.00(3) 0.05(2)
N1G 0.15(3) 0.075(17) 0.136(18) -0.037(16) -0.008(19) -0.021(14)

loop_
_atom_type_symbol
_atom_type_description
_atom_type_scat_dispersion_real
_atom_type_scat_dispersion_imag
_atom_type_scat_source
C C 0.0033 0.0016 'International Tables Vol C Tables 4.2.6.8 and 6.1.1.4'
H H 0.0000 0.0000 'International Tables Vol C Tables 4.2.6.8 and 6.1.1.4'
N N 0.0061 0.0033 'International Tables Vol C Tables 4.2.6.8 and 6.1.1.4'
O O 0.0106 0.0060 'International Tables Vol C Tables 4.2.6.8 and 6.1.1.4'
Pd Pd -0.9988 1.0072 'International Tables Vol C Tables 4.2.6.8 and 6.1.1.4'

loop_
_geom_angle_atom_site_label_1
_geom_angle_atom_site_label_2
_geom_angle_atom_site_label_3
_geom_angle
_geom_angle_site_symmetry_1
_geom_angle_site_symmetry_3
N3L Pd1 N1L 86.2(2) . .
N3L Pd1 N2P 179.0(2) . .
N1L Pd1 N2P 93.8(2) . .
N3L Pd1 N3P 94.0(2) . .
N1L Pd1 N3P 179.7(2) . .
N2P Pd1 N3P 86.0(3) . .
N2L Pd2 N2L 85.1(3) 6_654 .
N2L Pd2 N1P 179.6(2) 6_654 6_654
N2L Pd2 N1P 94.7(3) . 6_654
N2L Pd2 N1P 94.7(3) 6_654 .
N2L Pd2 N1P 179.6(2) . .
N1P Pd2 N1P 85.4(4) 6_654 .
N1L C1L C2L 121.9(6) . .
C1L C2L C3L 119.9(6) . .
C2L C3L C4L 118.5(6) . .
C2L C3L C17L 120.7(6) . .
C4L C3L C17L 120.8(6) . .
C5L C4L C3L 118.7(6) . .
N1L C5L C4L 122.3(6) . .
N2L C6L C7L 122.7(6) . .
C6L C7L C8L 120.0(6) . .
C9L C8L C7L 117.6(6) . .
C9L C8L C16L 120.9(6) . .
C7L C8L C16L 121.5(6) . .
C8L C9L C10L 119.9(6) . .
N2L C10L C9L 122.5(6) . .
C12L C11L C15L 118.9(6) . .
C12L C11L C18L 120.3(6) . .
C15L C11L C18L 120.8(6) . .
C11L C12L C13L 118.5(6) . .
N3L C13L C12L 122.9(6) 12_757 .
N3L C14L C15L 121.7(6) 12_757 .
C14L C15L C11L 119.3(6) . .
N4L C16L N5L 125.3(6) . .
N4L C16L C8L 117.1(5) . .
N5L C16L C8L 117.6(6) . .
N6L C17L N5L 125.8(6) . .
N6L C17L C3L 117.2(5) . .
N5L C17L C3L 117.0(5) . .
N4L C18L N6L 125.4(6) . .
N4L C18L C11L 117.3(5) . .
N6L C18L C11L 117.3(6) . .
C5L N1L C1L 118.8(5) . .
C5L N1L Pd1 120.8(4) . .
C1L N1L Pd1 120.0(4) . .
C10L N2L C6L 117.3(5) . .
C10L N2L Pd2 121.2(4) . .
C6L N2L Pd2 121.2(4) . .
C14L N3L C13L 118.7(5) 15_666 15_666
C14L N3L Pd1 120.6(4) 15_666 .
C13L N3L Pd1 120.5(4) 15_666 .
C16L N4L C18L 114.9(5) . .
C16L N5L C17L 114.3(5) . .
C17L N6L C18L 114.3(5) . .
C1P C1P N1P 108.5(6) 6_654 .
C7P C6P N2P 115.1(9) . .
C6P C7P N3P 119.0(8) . .
C3P N1P C2P 107.7(7) . .
C3P N1P C1P 112.0(7) . .
C2P N1P C1P 108.5(6) . .
C3P N1P Pd2 109.9(4) . .
C2P N1P Pd2 112.6(4) . .
C1P N1P Pd2 106.2(5) . .
C4P N2P C6P 110.9(8) . .
C4P N2P C5P 107.7(8) . .
C6P N2P C5P 108.8(10) . .
C4P N2P Pd1 111.6(5) . .
C6P N2P Pd1 106.3(5) . .
C5P N2P Pd1 111.6(5) . .
C8P N3P C9P 111.8(9) . .
C8P N3P C7P 109.6(10) . .
C9P N3P C7P 107.1(7) . .
C8P N3P Pd1 110.5(5) . .
C9P N3P Pd1 113.6(5) . .
C7P N3P Pd1 103.8(5) . .
C6G C1G C2G 116(3) . .
C6G C1G C28X 68(7) . 6_654
C2G C1G C28X 131(6) . 6_654
C1G C2G C3G 129(3) . .
C2G C3G C4G 114(2) . .
C2G C3G C22G 116(3) . .
C4G C3G C22G 104(3) . .
C24G C4G O1G 79(3) 15_666 15_666
C24G C4G N1G 90(3) 15_666 15_666
O1G C4G N1G 165(4) 15_666 15_666
C24G C4G C17G 105(4) 15_666 .
O1G C4G C17G 56(3) 15_666 .
N1G C4G C17G 120(4) 15_666 .
C24G C4G C5G 16(3) 15_666 .
O1G C4G C5G 87(3) 15_666 .
N1G C4G C5G 84(3) 15_666 .
C17G C4G C5G 120.5(14) . .
C24G C4G C3G 133(4) 15_666 .
O1G C4G C3G 133(3) 15_666 .
N1G C4G C3G 61(2) 15_666 .
C17G C4G C3G 121(3) . .
C5G C4G C3G 118(2) . .
C24G C4G O2G 66(4) 15_666 6_654
O1G C4G O2G 20(2) 15_666 6_654
N1G C4G O2G 145(3) 15_666 6_654
C17G C4G O2G 50.1(19) . 6_654
C5G C4G O2G 78(2) . 6_654
C3G C4G O2G 153(3) . 6_654
C24G C4G C25G 145(5) 15_666 15_666
O1G C4G C25G 131(4) 15_666 15_666
N1G C4G C25G 58(3) 15_666 15_666
C17G C4G C25G 85(4) . 15_666
C5G C4G C25G 142(3) . 15_666
C3G C4G C25G 44(4) . 15_666
O2G C4G C25G 135(4) 6_654 15_666
C24G C4G C25X 144(4) 15_666 15_666
O1G C4G C25X 136(4) 15_666 15_666
N1G C4G C25X 54(2) 15_666 15_666
C17G C4G C25X 94(3) . 15_666
C5G C4G C25X 137(3) . 15_666
C3G C4G C25X 35(3) . 15_666
O2G C4G C25X 143(3) 6_654 15_666
C25G C4G C25X 9(4) 15_666 15_666
C24G C4G C26X 150(7) 15_666 15_666
O1G C4G C26X 93(8) 15_666 15_666
N1G C4G C26X 93(8) 15_666 15_666
C17G C4G C26X 49(6) . 15_666
C5G C4G C26X 165(6) . 15_666
C3G C4G C26X 73(6) . 15_666
O2G C4G C26X 96(7) 6_654 15_666
C25G C4G C26X 39(7) 15_666 15_666
C25X C4G C26X 46(6) 15_666 15_666
C24G C4G C30G 146(5) 15_666 15_666
O1G C4G C30G 85(4) 15_666 15_666
N1G C4G C30G 100(4) 15_666 15_666
C17G C4G C30G 43(3) . 15_666
C5G C4G C30G 163(3) . 15_666
C3G C4G C30G 78(3) . 15_666
O2G C4G C30G 89(4) 6_654 15_666
C25G C4G C30G 47(2) 15_666 15_666
C25X C4G C30G 54(3) 15_666 15_666
C26X C4G C30G 8(7) 15_666 15_666
C24G C5G C22G 135(7) 15_666 15_666
C24G C5G C10G 100(4) 15_666 .
C22G C5G C10G 50(3) 15_666 .
C24G C5G C4G 21(4) 15_666 .
C22G C5G C4G 153(4) 15_666 .
C10G C5G C4G 119.5(14) . .
C24G C5G C6G 143(5) 15_666 .
C22G C5G C6G 79(3) 15_666 .
C10G C5G C6G 116(3) . .
C4G C5G C6G 122(3) . .
C24G C5G C25X 119(6) 15_666 6_654
C22G C5G C25X 16(3) 15_666 6_654
C10G C5G C25X 45(3) . 6_654
C4G C5G C25X 137(3) . 6_654
C6G C5G C25X 93(3) . 6_654
C24G C5G C25G 115(7) 15_666 6_654
C22G C5G C25G 23(3) 15_666 6_654
C10G C5G C25G 55(4) . 6_654
C4G C5G C25G 131(4) . 6_654
C6G C5G C25G 93(5) . 6_654
C25X C5G C25G 11(4) 6_654 6_654
C24G C5G C30X 165(10) 15_666 6_654
C22G C5G C30X 41(10) 15_666 6_654
C10G C5G C30X 67(9) . 6_654
C4G C5G C30X 165(10) . 6_654
C6G C5G C30X 49(9) . 6_654
C25X C5G C30X 57(10) 6_654 6_654
C25G C5G C30X 64(10) 6_654 6_654
C24G C5G N1G 51(4) 15_666 15_666
C22G C5G N1G 126(5) 15_666 15_666
C10G C5G N1G 138(3) . 15_666
C4G C5G N1G 41.1(18) . 15_666
C6G C5G N1G 100(3) . 15_666
C25X C5G N1G 117(4) 6_654 15_666
C25G C5G N1G 106(3) 6_654 15_666
C30X C5G N1G 143(9) 6_654 15_666
C24G C5G O1G 33(4) 15_666 15_666
C22G C5G O1G 137(4) 15_666 15_666
C10G C5G O1G 87(2) . 15_666
C4G C5G O1G 39.1(19) . 15_666
C6G C5G O1G 136(3) . 15_666
C25X C5G O1G 126(3) 6_654 15_666
C25G C5G O1G 129(5) 6_654 15_666
C30X C5G O1G 135(9) 6_654 15_666
N1G C5G O1G 80(2) 15_666 15_666
C24G C5G C21G 122(6) 15_666 15_666
C22G C5G C21G 51(3) 15_666 15_666
C10G C5G C21G 98(3) . 15_666
C4G C5G C21G 121(3) . 15_666
C6G C5G C21G 62(2) . 15_666
C25X C5G C21G 53(3) 6_654 15_666
C25G C5G C21G 44(4) 6_654 15_666
C30X C5G C21G 68(8) 6_654 15_666
N1G C5G C21G 80(2) 15_666 15_666
O1G C5G C21G 155(3) 15_666 15_666
C24G C5G C29X 146(10) 15_666 6_654
C22G C5G C29X 75(10) 15_666 6_654
C10G C5G C29X 114(9) . 6_654
C4G C5G C29X 125(10) . 6_654
C6G C5G C29X 4(9) . 6_654
C25X C5G C29X 89(10) 6_654 6_654
C25G C5G C29X 89(10) 6_654 6_654
C30X C5G C29X 47(6) 6_654 6_654
N1G C5G C29X 101(8) 15_666 6_654
O1G C5G C29X 141(9) 15_666 6_654
C21G C5G C29X 58(6) 15_666 6_654
C29X C6G C12G 74(10) 6_654 12_757
C29X C6G C13G 11(10) 6_654 12_757
C12G C6G C13G 76(3) 12_757 12_757
C29X C6G C30X 97(10) 6_654 6_654
C12G C6G C30X 170(10) 12_757 6_654
C13G C6G C30X 95(10) 12_757 6_654
C29X C6G C1G 67(10) 6_654 .
C12G C6G C1G 10(3) 12_757 .
C13G C6G C1G 70(4) 12_757 .
C30X C6G C1G 164(9) 6_654 .
C29X C6G C7G 47(10) 6_654 .
C12G C6G C7G 120(4) 12_757 .
C13G C6G C7G 45(4) 12_757 .
C30X C6G C7G 50(10) 6_654 .
C1G C6G C7G 114(4) . .
C29X C6G C5G 166(10) 6_654 .
C12G C6G C5G 112(4) 12_757 .
C13G C6G C5G 156(5) 12_757 .
C30X C6G C5G 76(9) 6_654 .
C1G C6G C5G 121(2) . .
C7G C6G C5G 125(4) . .
C29X C6G C22G 130(10) 6_654 15_666
C12G C6G C22G 138(4) 12_757 15_666
C13G C6G C22G 122(5) 12_757 15_666
C30X C6G C22G 47(5) 6_654 15_666
C1G C6G C22G 148(3) . 15_666
C7G C6G C22G 89(4) . 15_666
C5G C6G C22G 37(2) . 15_666
C29X C6G C21G 93(10) 6_654 15_666
C12G C6G C21G 96(4) 12_757 15_666
C13G C6G C21G 82(4) 12_757 15_666
C30X C6G C21G 81(10) 6_654 15_666
C1G C6G C21G 103(3) . 15_666
C7G C6G C21G 85(3) . 15_666
C5G C6G C21G 75(3) . 15_666
C22G C6G C21G 55(2) 15_666 15_666
C29X C6G C28X 46(10) 6_654 6_654
C12G C6G C28X 69(9) 12_757 6_654
C13G C6G C28X 37(5) 12_757 6_654
C30X C6G C28X 103(10) 6_654 6_654
C1G C6G C28X 70(8) . 6_654
C7G C6G C28X 67(9) . 6_654
C5G C6G C28X 123(4) . 6_654
C22G C6G C28X 102(6) 15_666 6_654
C21G C6G C28X 50(4) 15_666 6_654
C29X C6G C24G 170(10) 6_654 15_666
C12G C6G C24G 101(3) 12_757 15_666
C13G C6G C24G 160(5) 12_757 15_666
C30X C6G C24G 87(9) 6_654 15_666
C1G C6G C24G 109(3) . 15_666
C7G C6G C24G 136(4) . 15_666
C5G C6G C24G 11.6(18) . 15_666
C22G C6G C24G 48.3(16) 15_666 15_666
C21G C6G C24G 78.7(19) 15_666 15_666
C28X C6G C24G 124(5) 6_654 15_666
C29X C6G C11G 103(10) 6_654 12_757
C12G C6G C11G 42(3) 12_757 12_757
C13G C6G C11G 99(4) 12_757 12_757
C30X C6G C11G 140(6) 6_654 12_757
C1G C6G C11G 52(2) . 12_757
C7G C6G C11G 137(4) . 12_757
C5G C6G C11G 77(3) . 12_757
C22G C6G C11G 96(3) 15_666 12_757
C21G C6G C11G 64(2) 15_666 12_757
C28X C6G C11G 70(8) 6_654 12_757
C24G C6G C11G 68.4(19) 15_666 12_757
C29X C7G C30X 87(10) 6_654 6_654
C29X C7G C8G 142(10) 6_654 .
C30X C7G C8G 55(10) 6_654 .
C29X C7G C6G 26(10) 6_654 .
C30X C7G C6G 60(10) 6_654 .
C8G C7G C6G 115(5) . .
C29X C7G C28X 55(9) 6_654 6_654
C30X C7G C28X 111(8) 6_654 6_654
C8G C7G C28X 130(7) . 6_654
C6G C7G C28X 69(10) . 6_654
C29X C7G C26G 111(10) 6_654 6_654
C30X C7G C26G 28(10) 6_654 6_654
C8G C7G C26G 31(5) . 6_654
C6G C7G C26G 85(7) . 6_654
C28X C7G C26G 114(5) 6_654 6_654
C9G C8G C7G 120(4) . .
C8G C9G C10G 123(3) . .
C22G C10G C25X 33(3) 15_666 6_654
C22G C10G C3G 86(3) 15_666 15_666
C25X C10G C3G 54(4) 6_654 15_666
C22G C10G C25G 34(9) 15_666 6_654
C25X C10G C25G 8(6) 6_654 6_654
C3G C10G C25G 57(9) 15_666 6_654
C22G C10G C9G 83(3) 15_666 .
C25X C10G C9G 73(4) 6_654 .
C3G C10G C9G 55(3) 15_666 .
C25G C10G C9G 81(6) 6_654 .
C22G C10G C5G 43(3) 15_666 .
C25X C10G C5G 71(4) 6_654 .
C3G C10G C5G 125(4) 15_666 .
C25G C10G C5G 67(9) 6_654 .
C9G C10G C5G 119(3) . .
C22G C10G C11G 144(4) 15_666 .
C25X C10G C11G 123(4) 6_654 .
C3G C10G C11G 88(3) 15_666 .
C25G C10G C11G 118(6) 6_654 .
C9G C10G C11G 121(3) . .
C5G C10G C11G 119.9(16) . .
C22G C10G N1G 92(4) 15_666 6_654
C25X C10G N1G 70(3) 6_654 6_654
C3G C10G N1G 62(3) 15_666 6_654
C25G C10G N1G 64(5) 6_654 6_654
C9G C10G N1G 118(3) . 6_654
C5G C10G N1G 94(3) . 6_654
C11G C10G N1G 54(2) . 6_654
C22G C10G C26G 62(6) 15_666 6_654
C25X C10G C26G 56(4) 6_654 6_654
C3G C10G C26G 58(10) 15_666 6_654
C25G C10G C26G 64(6) 6_654 6_654
C9G C10G C26G 21(6) . 6_654
C5G C10G C26G 99(9) . 6_654
C11G C10G C26G 139(10) . 6_654
N1G C10G C26G 115(9) 6_654 6_654
C22G C10G C2G 143(3) 15_666 15_666
C25X C10G C2G 114(4) 6_654 15_666
C3G C10G C2G 60(2) 15_666 15_666
C25G C10G C2G 117(9) 6_654 15_666
C9G C10G C2G 66(3) . 15_666
C5G C10G C2G 174(3) . 15_666
C11G C10G C2G 56(3) . 15_666
N1G C10G C2G 85(3) 6_654 15_666
C26G C10G C2G 86(9) 6_654 15_666
C22G C10G C24G 62(2) 15_666 15_666
C25X C10G C24G 84(5) 6_654 15_666
C3G C10G C24G 130(4) 15_666 15_666
C25G C10G C24G 78(8) 6_654 15_666
C9G C10G C24G 142(3) . 15_666
C5G C10G C24G 23.0(17) . 15_666
C11G C10G C24G 97(2) . 15_666
N1G C10G C24G 81(3) 6_654 15_666
C26G C10G C24G 122(9) 6_654 15_666
C2G C10G C24G 152(3) 15_666 15_666
C22G C10G C30X 41(6) 15_666 6_654
C25X C10G C30X 61(7) 6_654 6_654
C3G C10G C30X 92(10) 15_666 6_654
C25G C10G C30X 66(9) 6_654 6_654
C9G C10G C30X 55(10) . 6_654
C5G C10G C30X 64(10) . 6_654
C11G C10G C30X 175(6) . 6_654
N1G C10G C30X 130(7) 6_654 6_654
C26G C10G C30X 38(10) 6_654 6_654
C2G C10G C30X 120(10) 15_666 6_654
C24G C10G C30X 87(10) 15_666 6_654
C23G C11G N1G 73(3) 6_654 6_654
C23G C11G C2G 171(5) 6_654 15_666
N1G C11G C2G 98(3) 6_654 15_666
C23G C11G C12G 121(5) 6_654 .
N1G C11G C12G 114(4) 6_654 .
C2G C11G C12G 63(3) 15_666 .
C23G C11G C10G 106(3) 6_654 .
N1G C11G C10G 64(2) 6_654 .
C2G C11G C10G 67(3) 15_666 .
C12G C11G C10G 130(4) . .
C23G C11G C16G 20(3) 6_654 .
N1G C11G C16G 93(3) 6_654 .
C2G C11G C16G 169(4) 15_666 .
C12G C11G C16G 111(4) . .
C10G C11G C16G 119.6(15) . .
C23G C11G O2G 53(3) 6_654 6_654
N1G C11G O2G 100(3) 6_654 6_654
C2G C11G O2G 129(4) 15_666 6_654
C12G C11G O2G 143(4) . 6_654
C10G C11G O2G 79(2) . 6_654
C16G C11G O2G 50(2) . 6_654
C23G C11G C1G 131(4) 6_654 15_666
N1G C11G C1G 122(3) 6_654 15_666
C2G C11G C1G 55.5(16) 15_666 15_666
C12G C11G C1G 12(2) . 15_666
C10G C11G C1G 123(3) . 15_666
C16G C11G C1G 117(3) . 15_666
O2G C11G C1G 138(4) 6_654 15_666
C23G C11G C3G 121(4) 6_654 15_666
N1G C11G C3G 49(2) 6_654 15_666
C2G C11G C3G 50.2(16) 15_666 15_666
C12G C11G C3G 96(3) . 15_666
C10G C11G C3G 40.8(19) . 15_666
C16G C11G C3G 141(3) . 15_666
O2G C11G C3G 118(3) 6_654 15_666
C1G C11G C3G 96(2) 15_666 15_666
C23G C11G C6G 95(3) 6_654 15_666
N1G C11G C6G 91(3) 6_654 15_666
C2G C11G C6G 86(3) 15_666 15_666
C12G C11G C6G 31(3) . 15_666
C10G C11G C6G 139(3) . 15_666
C16G C11G C6G 92(2) . 15_666
O2G C11G C6G 140(3) 6_654 15_666
C1G C11G C6G 43.9(12) 15_666 15_666
C3G C11G C6G 98(2) 15_666 15_666
C23G C11G C21G 44(2) 6_654 6_654
N1G C11G C21G 89(3) 6_654 6_654
C2G C11G C21G 140(3) 15_666 6_654
C12G C11G C21G 78(3) . 6_654
C10G C11G C21G 146(3) . 6_654
C16G C11G C21G 38(2) . 6_654
O2G C11G C21G 88(3) 6_654 6_654
C1G C11G C21G 88(2) 15_666 6_654
C3G C11G C21G 132(3) 15_666 6_654
C6G C11G C21G 53.8(19) 15_666 6_654
C11G C12G C13G 124(5) . .
C11G C12G C28X 87(8) . 12_757
C13G C12G C28X 41(8) . 12_757
C29X C13G C28X 117(10) 12_757 12_757
C29X C13G C12G 47(10) 12_757 .
C28X C13G C12G 89(6) 12_757 .
C29X C13G C14G 118(10) 12_757 .
C28X C13G C14G 48(10) 12_757 .
C12G C13G C14G 126(6) . .
C29X C13G C30X 49(10) 12_757 12_757
C28X C13G C30X 112(10) 12_757 12_757
C12G C13G C30X 94(4) . 12_757
C14G C13G C30X 79(8) . 12_757
C29X C13G C27G 91(10) 12_757 12_757
C28X C13G C27G 102(10) 12_757 12_757
C12G C13G C27G 136(5) . 12_757
C14G C13G C27G 55(9) . 12_757
C30X C13G C27G 43(6) 12_757 12_757
C29X C13G C21G 75(10) 12_757 6_654
C28X C13G C21G 50(10) 12_757 6_654
C12G C13G C21G 78(4) . 6_654
C14G C13G C21G 51(3) . 6_654
C30X C13G C21G 64(9) 12_757 6_654
C27G C13G C21G 78(8) 12_757 6_654
C15G C14G C13G 107(5) . .
C27X C15G C29G 155(10) 12_757 12_757
C27X C15G C21G 68(10) 12_757 6_654
C29G C15G C21G 109(10) 12_757 6_654
C27X C15G C28X 102(10) 12_757 12_757
C29G C15G C28X 102(10) 12_757 12_757
C21G C15G C28X 86(10) 6_654 12_757
C27X C15G C18G 83(10) 12_757 6_654
C29G C15G C18G 72(10) 12_757 6_654
C21G C15G C18G 81(3) 6_654 6_654
C28X C15G C18G 163(10) 12_757 6_654
C27X C15G C20G 111(10) 12_757 .
C29G C15G C20G 49(10) 12_757 .
C21G C15G C20G 125(5) 6_654 .
C28X C15G C20G 141(9) 12_757 .
C18G C15G C20G 47(3) 6_654 .
C27X C15G C16G 11(10) 12_757 .
C29G C15G C16G 162(9) 12_757 .
C21G C15G C16G 62(3) 6_654 .
C28X C15G C16G 92(5) 12_757 .
C18G C15G C16G 91(3) 6_654 .
C20G C15G C16G 122(4) . .
C27X C15G C14G 138(10) 12_757 .
C29G C15G C14G 61(10) 12_757 .
C21G C15G C14G 81(4) 6_654 .
C28X C15G C14G 47(9) 12_757 .
C18G C15G C14G 120(4) 6_654 .
C20G C15G C14G 110(4) . .
C16G C15G C14G 128(4) . .
C27X C15G C26X 85(10) 12_757 12_757
C29G C15G C26X 75(9) 12_757 12_757
C21G C15G C26X 50(8) 6_654 12_757
C28X C15G C26X 129(10) 12_757 12_757
C18G C15G C26X 34(10) 6_654 12_757
C20G C15G C26X 75(8) . 12_757
C16G C15G C26X 88(3) . 12_757
C14G C15G C26X 96(9) . 12_757
C27X C15G C30G 87(10) 12_757 12_757
C29G C15G C30G 71(8) 12_757 12_757
C21G C15G C30G 60(6) 6_654 12_757
C28X C15G C30G 138(10) 12_757 12_757
C18G C15G C30G 25(7) 6_654 12_757
C20G C15G C30G 65(6) . 12_757
C16G C15G C30G 91(3) . 12_757
C14G C15G C30G 101(7) . 12_757
C26X C15G C30G 10(10) 12_757 12_757
C27X C15G C23G 22(10) 12_757 6_654
C29G C15G C23G 159(10) 12_757 6_654
C21G C15G C23G 52(2) 6_654 6_654
C28X C15G C23G 85(6) 12_757 6_654
C18G C15G C23G 95(3) 6_654 6_654
C20G C15G C23G 131(4) . 6_654
C16G C15G C23G 12.0(19) . 6_654
C14G C15G C23G 116(4) . 6_654
C26X C15G C23G 85(3) 12_757 6_654
C30G C15G C23G 90(2) 12_757 6_654
C27X C15G C19G 82(10) 12_757 6_654
C29G C15G C19G 79(10) 12_757 6_654
C21G C15G C19G 123(5) 6_654 6_654
C28X C15G C19G 149(10) 12_757 6_654
C18G C15G C19G 47(3) 6_654 6_654
C20G C15G C19G 30(3) . 6_654
C16G C15G C19G 93(3) . 6_654
C14G C15G C19G 139(3) . 6_654
C26X C15G C19G 81(10) 12_757 6_654
C30G C15G C19G 72(7) 12_757 6_654
C23G C15G C19G 104(3) 6_654 6_654
C23G C16G C27X 145(10) 6_654 12_757
C23G C16G O2G 73(4) 6_654 6_654
C27X C16G O2G 137(10) 12_757 6_654
C23G C16G C21G 100(6) 6_654 6_654
C27X C16G C21G 46(10) 12_757 6_654
O2G C16G C21G 168(5) 6_654 6_654
C23G C16G C15G 140(6) 6_654 .
C27X C16G C15G 6(10) 12_757 .
O2G C16G C15G 139(5) 6_654 .
C21G C16G C15G 43(2) 6_654 .
C23G C16G C17G 99(5) 6_654 .
C27X C16G C17G 112(10) 12_757 .
O2G C16G C17G 61(3) 6_654 .
C21G C16G C17G 130(4) 6_654 .
C15G C16G C17G 118(3) . .
C23G C16G C11G 32(5) 6_654 .
C27X C16G C11G 128(10) 12_757 .
O2G C16G C11G 70(3) 6_654 .
C21G C16G C11G 99(3) 6_654 .
C15G C16G C11G 122(3) . .
C17G C16G C11G 119.9(15) . .
C23G C16G O1G 79(4) 6_654 15_666
C27X C16G O1G 136(10) 12_757 15_666
O2G C16G O1G 20(3) 6_654 15_666
C21G C16G O1G 170(4) 6_654 15_666
C15G C16G O1G 140(3) . 15_666
C17G C16G O1G 40.8(19) . 15_666
C11G C16G O1G 86(2) . 15_666
C23G C16G C28X 108(10) 6_654 12_757
C27X C16G C28X 47(10) 12_757 12_757
O2G C16G C28X 118(10) 6_654 12_757
C21G C16G C28X 54(9) 6_654 12_757
C15G C16G C28X 42(9) . 12_757
C17G C16G C28X 152(10) . 12_757
C11G C16G C28X 82(10) . 12_757
O1G C16G C28X 136(9) 15_666 12_757
C23G C16G N1G 11(5) 6_654 6_654
C27X C16G N1G 139(10) 12_757 6_654
O2G C16G N1G 82(3) 6_654 6_654
C21G C16G N1G 93(3) 6_654 6_654
C15G C16G N1G 135(3) . 6_654
C17G C16G N1G 97(2) . 6_654
C11G C16G N1G 41(2) . 6_654
O1G C16G N1G 84.6(18) 15_666 6_654
C28X C16G N1G 111(10) 12_757 6_654
C23G C16G C18G 134(6) 6_654 6_654
C27X C16G C18G 40(10) 12_757 6_654
O2G C16G C18G 139(4) 6_654 6_654
C21G C16G C18G 52.0(18) 6_654 6_654
C15G C16G C18G 44(2) . 6_654
C17G C16G C18G 83(2) . 6_654
C11G C16G C18G 150(3) . 6_654
O1G C16G C18G 122(3) 15_666 6_654
C28X C16G C18G 85(9) 12_757 6_654
N1G C16G C18G 122(3) 6_654 6_654
C23G C16G C26X 113(8) 6_654 12_757
C27X C16G C26X 47(10) 12_757 12_757
O2G C16G C26X 160(8) 6_654 12_757
C21G C16G C26X 32(7) 6_654 12_757
C15G C16G C26X 48(5) . 12_757
C17G C16G C26X 99(7) . 12_757
C11G C16G C26X 125(7) . 12_757
O1G C16G C26X 139(7) 15_666 12_757
C28X C16G C26X 79(5) 12_757 12_757
N1G C16G C26X 102(5) 6_654 12_757
C18G C16G C26X 25(7) 6_654 12_757
O1G C17G O2G 36(3) 15_666 6_654
O1G C17G C30G 119(5) 15_666 15_666
O2G C17G C30G 149(5) 6_654 15_666
O1G C17G C4G 49(2) 15_666 .
O2G C17G C4G 78(3) 6_654 .
C30G C17G C4G 93(5) 15_666 .
O1G C17G C16G 89(3) 15_666 .
O2G C17G C16G 54(2) 6_654 .
C30G C17G C16G 146(5) 15_666 .
C4G C17G C16G 119.8(15) . .
O1G C17G C18G 135(3) 15_666 .
O2G C17G C18G 148(4) 6_654 .
C30G C17G C18G 25(5) 15_666 .
C4G C17G C18G 119(3) . .
C16G C17G C18G 121(3) . .
O1G C17G C26X 118(9) 15_666 15_666
O2G C17G C26X 151(10) 6_654 15_666
C30G C17G C26X 10(8) 15_666 15_666
C4G C17G C26X 86(8) . 15_666
C16G C17G C26X 152(9) . 15_666
C18G C17G C26X 33(8) . 15_666
O1G C17G C23G 79(2) 15_666 6_654
O2G C17G C23G 48.0(18) 6_654 6_654
C30G C17G C23G 162(5) 15_666 6_654
C4G C17G C23G 99.1(17) . 6_654
C16G C17G C23G 22.0(17) . 6_654
C18G C17G C23G 140(3) . 6_654
C26X C17G C23G 160(10) 15_666 6_654
O1G C17G C24G 43.4(19) 15_666 15_666
O2G C17G C24G 58(3) 6_654 15_666
C30G C17G C24G 120(5) 15_666 15_666
C4G C17G C24G 26.5(15) . 15_666
C16G C17G C24G 93.4(18) . 15_666
C18G C17G C24G 144(3) . 15_666
C26X C17G C24G 112(8) 15_666 15_666
C23G C17G C24G 72.6(19) 6_654 15_666
O1G C17G C27X 108(9) 15_666 12_757
O2G C17G C27X 73(9) 6_654 12_757
C30G C17G C27X 121(10) 15_666 12_757
C4G C17G C27X 146(9) . 12_757
C16G C17G C27X 26(8) . 12_757
C18G C17G C27X 95(9) . 12_757
C26X C17G C27X 127(10) 15_666 12_757
C23G C17G C27X 47(8) 6_654 12_757
C24G C17G C27X 119(8) 15_666 12_757
C19G C18G C17G 117(4) . .
C19G C18G C21G 121(4) . .
C17G C18G C21G 106(3) . .
C19G C18G C16G 90(3) . 6_654
C17G C18G C16G 104(3) . 6_654
C21G C18G C16G 40(2) . 6_654
C20G C19G C18G 119(5) . .
C20G C19G C27X 137(5) . 15_666
C18G C19G C27X 48(6) . 15_666
C20G C19G C29G 163(5) . 15_666
C18G C19G C29G 46(3) . 15_666
C27X C19G C29G 44(6) 15_666 15_666
C20G C19G C30G 120(4) . 15_666
C18G C19G C30G 2(2) . 15_666
C27X C19G C30G 48(7) 15_666 15_666
C29G C19G C30G 45(2) 15_666 15_666
C15G C20G C19G 122(5) . .
C23G C21G C18G 106(3) . .
C23G C21G C22G 102.4(18) . .
C18G C21G C22G 118(3) . .
C24G C22G C3G 116(3) . .
C24G C22G C21G 103.7(18) . .
C3G C22G C21G 112(3) . .
C24G C22G C29X 95(7) . 15_666
C3G C22G C29X 147(7) . 15_666
C21G C22G C29X 65(5) . 15_666
C16G C23G C11G 129(7) 6_654 6_654
C16G C23G O2G 78(5) 6_654 .
C11G C23G O2G 89(4) 6_654 .
C16G C23G N1G 164(7) 6_654 .
C11G C23G N1G 65(3) 6_654 .
O2G C23G N1G 114(4) . .
C16G C23G C27X 21(9) 6_654 15_666
C11G C23G C27X 121(8) 6_654 15_666
O2G C23G C27X 97(9) . 15_666
N1G C23G C27X 149(8) . 15_666
C16G C23G C21G 57(5) 6_654 .
C11G C23G C21G 111(3) 6_654 .
O2G C23G C21G 134(4) . .
N1G C23G C21G 113(2) . .
C27X C23G C21G 36(8) 15_666 .
C16G C23G C17G 59(4) 6_654 6_654
C11G C23G C17G 143(4) 6_654 6_654
O2G C23G C17G 55(2) . 6_654
N1G C23G C17G 117(3) . 6_654
C27X C23G C17G 78(8) 15_666 6_654
C21G C23G C17G 102(3) . 6_654
C16G C23G O1G 82(5) 6_654 12_757
C11G C23G O1G 103(4) 6_654 12_757
O2G C23G O1G 20(3) . 12_757
N1G C23G O1G 106(3) . 12_757
C27X C23G O1G 103(9) 15_666 12_757
C21G C23G O1G 137(3) . 12_757
C17G C23G O1G 40.4(18) 6_654 12_757
C16G C23G C10G 147(6) 6_654 6_654
C11G C23G C10G 45(2) 6_654 6_654
O2G C23G C10G 70(3) . 6_654
N1G C23G C10G 48.5(19) . 6_654
C27X C23G C10G 158(8) 15_666 6_654
C21G C23G C10G 151(2) . 6_654
C17G C23G C10G 106(2) 6_654 6_654
O1G C23G C10G 71(2) 12_757 6_654
C16G C23G C15G 28(4) 6_654 6_654
C11G C23G C15G 115(4) 6_654 6_654
O2G C23G C15G 103(3) . 6_654
N1G C23G C15G 143(3) . 6_654
C27X C23G C15G 7(8) 15_666 6_654
C21G C23G C15G 31(2) . 6_654
C17G C23G C15G 86(2) 6_654 6_654
O1G C23G C15G 110(3) 12_757 6_654
C10G C23G C15G 157(3) 6_654 6_654
C16G C23G C24G 115(5) 6_654 12_757
C11G C23G C24G 94(3) 6_654 12_757
O2G C23G C24G 52(3) . 12_757
N1G C23G C24G 69(2) . 12_757
C27X C23G C24G 135(8) 15_666 12_757
C21G C23G C24G 154(2) . 12_757
C17G C23G C24G 57.9(18) 6_654 12_757
O1G C23G C24G 37.1(13) 12_757 12_757
C10G C23G C24G 49.5(16) 6_654 12_757
C15G C23G C24G 143(3) 6_654 12_757
C5G C24G C4G 143(7) 12_757 12_757
C5G C24G O1G 131(7) 12_757 .
C4G C24G O1G 60(3) 12_757 .
C5G C24G N1G 107(5) 12_757 .
C4G C24G N1G 54(3) 12_757 .
O1G C24G N1G 114(4) . .
C5G C24G C22G 27(4) 12_757 .
C4G C24G C22G 164(4) 12_757 .
O1G C24G C22G 134(4) . .
N1G C24G C22G 112(2) . .
C5G C24G O2G 120(6) 12_757 15_666
C4G C24G O2G 85(4) 12_757 15_666
O1G C24G O2G 29(2) . 15_666
N1G C24G O2G 133(4) . 15_666
C22G C24G O2G 111(3) . 15_666
C5G C24G C10G 57(4) 12_757 12_757
C4G C24G C10G 156(4) 12_757 12_757
O1G C24G C10G 97(3) . 12_757
N1G C24G C10G 146(3) . 12_757
C22G C24G C10G 40(2) . 12_757
O2G C24G C10G 71(3) 15_666 12_757
C5G C24G C17G 166(6) 12_757 12_757
C4G C24G C17G 49(3) 12_757 12_757
O1G C24G C17G 42(2) . 12_757
N1G C24G C17G 86(3) . 12_757
C22G C24G C17G 144(3) . 12_757
O2G C24G C17G 47(2) 15_666 12_757
C10G C24G C17G 110(3) 12_757 12_757
C5G C24G C25X 43(5) 12_757 15_666
C4G C24G C25X 163(5) 12_757 15_666
O1G C24G C25X 132(4) . 15_666
N1G C24G C25X 111(3) . 15_666
C22G C24G C25X 17(2) . 15_666
O2G C24G C25X 104(3) 15_666 15_666
C10G C24G C25X 36(2) 12_757 15_666
C17G C24G C25X 129(3) 12_757 15_666
C5G C24G C25G 47(5) 12_757 15_666
C4G C24G C25G 154(5) 12_757 15_666
O1G C24G C25G 139(4) . 15_666
N1G C24G C25G 102(4) . 15_666
C22G C24G C25G 22(2) . 15_666
O2G C24G C25G 110(4) 15_666 15_666
C10G C24G C25G 44(3) 12_757 15_666
C17G C24G C25G 128(3) 12_757 15_666
C25X C24G C25G 9(3) 15_666 15_666
C5G C24G C6G 26(4) 12_757 12_757
C4G C24G C6G 118(4) 12_757 12_757
O1G C24G C6G 130(3) . 12_757
N1G C24G C6G 89(3) . 12_757
C22G C24G C6G 50.5(17) . 12_757
O2G C24G C6G 135(3) 15_666 12_757
C10G C24G C6G 82(2) 12_757 12_757
C17G C24G C6G 165(3) 12_757 12_757
C25X C24G C6G 66(2) 15_666 12_757
C25G C24G C6G 67(2) 15_666 12_757
C5G C24G C23G 118(5) 12_757 15_666
C4G C24G C23G 98(4) 12_757 15_666
O1G C24G C23G 63(2) . 15_666
N1G C24G C23G 118(3) . 15_666
C22G C24G C23G 95(3) . 15_666
O2G C24G C23G 37.4(15) 15_666 15_666
C10G C24G C23G 62(2) 12_757 15_666
C17G C24G C23G 49.5(18) 12_757 15_666
C25X C24G C23G 81.3(18) 15_666 15_666
C25G C24G C23G 83(2) 15_666 15_666
C6G C24G C23G 144(3) 12_757 15_666
O2G O1G C4G 131(5) 15_666 12_757
O2G O1G C17G 83(5) 15_666 12_757
C4G O1G C17G 75(3) 12_757 12_757
O2G O1G C24G 100(5) 15_666 .
C4G O1G C24G 41(2) 12_757 .
C17G O1G C24G 95(3) 12_757 .
O2G O1G C5G 97(5) 15_666 12_757
C4G O1G C5G 54(2) 12_757 12_757
C17G O1G C5G 111(3) 12_757 12_757
C24G O1G C5G 17(2) . 12_757
O2G O1G C23G 32(4) 15_666 15_666
C4G O1G C23G 100(3) 12_757 15_666
C17G O1G C23G 60(2) 12_757 15_666
C24G O1G C23G 80(3) . 15_666
C5G O1G C23G 85(2) 12_757 15_666
O2G O1G C16G 33(5) 15_666 12_757
C4G O1G C16G 109(3) 12_757 12_757
C17G O1G C16G 49.7(19) 12_757 12_757
C24G O1G C16G 97(3) . 12_757
C5G O1G C16G 104(2) 12_757 12_757
C23G O1G C16G 19.2(15) 15_666 12_757
O1G O2G C23G 128(6) 12_757 .
O1G O2G C16G 126(7) 12_757 6_654
C23G O2G C16G 28(2) . 6_654
O1G O2G C17G 62(5) 12_757 6_654
C23G O2G C17G 77(3) . 6_654
C16G O2G C17G 65(3) 6_654 6_654
O1G O2G C11G 144(7) 12_757 6_654
C23G O2G C11G 38(2) . 6_654
C16G O2G C11G 60(2) 6_654 6_654
C17G O2G C11G 114(3) 6_654 6_654
O1G O2G C24G 50(4) 12_757 12_757
C23G O2G C24G 91(4) . 12_757
C16G O2G C24G 111(4) 6_654 12_757
C17G O2G C24G 75(3) 6_654 12_757
C11G O2G C24G 94(3) 6_654 12_757
O1G O2G C4G 29(4) 12_757 6_654
C23G O2G C4G 101(3) . 6_654
C16G O2G C4G 108(4) 6_654 6_654
C17G O2G C4G 52(2) 6_654 6_654
C11G O2G C4G 118(3) 6_654 6_654
C24G O2G C4G 28.6(18) 12_757 6_654
O1G O2G C10G 101(6) 12_757 6_654
C23G O2G C10G 73(3) . 6_654
C16G O2G C10G 101(3) 6_654 6_654
C17G O2G C10G 120(4) 6_654 6_654
C11G O2G C10G 47.3(16) 6_654 6_654
C24G O2G C10G 56(2) 12_757 6_654
C4G O2G C10G 85(2) 6_654 6_654
C4G N1G C11G 129(4) 12_757 6_654
C4G N1G C3G 72(2) 12_757 12_757
C11G N1G C3G 85(3) 6_654 12_757
C4G N1G C23G 145(3) 12_757 .
C11G N1G C23G 42(2) 6_654 .
C3G N1G C23G 125(4) 12_757 .
C4G N1G C24G 36(2) 12_757 .
C11G N1G C24G 112(3) 6_654 .
C3G N1G C24G 102(3) 12_757 .
C23G N1G C24G 109.2(18) . .
C4G N1G C10G 121(3) 12_757 6_654
C11G N1G C10G 62(2) 6_654 6_654
C3G N1G C10G 49.6(17) 12_757 6_654
C23G N1G C10G 86(3) . 6_654
C24G N1G C10G 149(4) . 6_654
C4G N1G C25X 87(3) 12_757 .
C11G N1G C25X 106(3) 6_654 .
C3G N1G C25X 42(3) 12_757 .
C23G N1G C25X 127(2) . .
C24G N1G C25X 124(2) . .
C10G N1G C25X 45(3) 6_654 .
C4G N1G C25G 83(2) 12_757 .
C11G N1G C25G 117(3) 6_654 .
C3G N1G C25G 50.5(19) 12_757 .
C23G N1G C25G 132(2) . .
C24G N1G C25G 118(2) . .
C10G N1G C25G 56(2) 6_654 .
C25X N1G C25G 12(3) . .
C4G N1G C5G 55(2) 12_757 12_757
C11G N1G C5G 91(2) 6_654 12_757
C3G N1G C5G 107(3) 12_757 12_757
C23G N1G C5G 90(2) . 12_757
C24G N1G C5G 21.4(17) . 12_757
C10G N1G C5G 143(3) 6_654 12_757
C25X N1G C5G 140(3) . 12_757
C25G N1G C5G 137(2) . 12_757
C4G N1G C22G 106(3) 12_757 12_757
C11G N1G C22G 97(3) 6_654 12_757
C3G N1G C22G 55.5(17) 12_757 12_757
C23G N1G C22G 109(2) . 12_757
C24G N1G C22G 142(2) . 12_757
C10G N1G C22G 36(2) 6_654 12_757
C25X N1G C22G 19(2) . 12_757
C25G N1G C22G 24(2) . 12_757
C5G N1G C22G 159(3) 12_757 12_757
C4G N1G C16G 142(3) 12_757 6_654
C11G N1G C16G 46.2(18) 6_654 6_654
C3G N1G C16G 130(3) 12_757 6_654
C23G N1G C16G 5(2) . 6_654
C24G N1G C16G 105.8(18) . 6_654
C10G N1G C16G 91(2) 6_654 6_654
C25X N1G C16G 130(3) . 6_654
C25G N1G C16G 135(2) . 6_654
C5G N1G C16G 87.2(17) 12_757 6_654
C22G N1G C16G 112(2) 12_757 6_654
N1G C25G C30G 111.8 . .
N1G C25G C26G 110.7 . .
C30G C25G C26G 113.6 . .
C25G C26G C27G 111.3 . .
C25G C26G C7G 91(3) . 6_654
C27G C26G C7G 34(3) . 6_654
C26G C27G C28G 112.1 . .
C29G C28G C27G 110.9 . .
C28G C29G C30G 113.1 . .
C28G C29G C19G 156(5) . 12_757
C30G C29G C19G 70(3) . 12_757
C25G C30G C29G 109.7 . .
C25G C30G C4G 57.1(13) . 12_757
C29G C30G C4G 159.0(19) . 12_757
C25G C30G C19G 152(5) . 12_757
C29G C30G C19G 65(3) . 12_757
C4G C30G C19G 134(3) 12_757 12_757
N1G C25X C26X 102(4) . .
N1G C25X C30X 143(4) . .
C26X C25X C30X 113.6 . .
C25X C26X C27X 109.7 . .
C25X C26X C16G 96(3) . 15_666
C27X C26X C16G 26(3) . 15_666
C28X C27X C26X 113.1 . .
C27X C28X C29X 110.9 . .
C30X C29X C28X 112.1 . .
C25X C30X C29X 111.4 . .
O1N N1N O2N 116(3) . .
O1N N1N O3N 129(3) . .
O2N N1N O3N 116(3) . .
O9 O2X O14 133(3) . .
O5N N2N O6N 126(2) . .
O5N N2N O4N 111(2) . .
O6N N2N O4N 123(2) . .
O8N N3N O7N 111(3) . .
O8N N3N O9N 118(3) . .
O7N N3N O9N 131(3) . .
O16 O6X O7X 117(3) . .
O9X O8X O11X 27.9(15) . .
O9X O8X O17 143(4) . .
O11X O8X O17 118(3) . .
O11X O9X O8X 95(3) . .
O9X O11X O8X 57(3) . .
O4 O12X O10X 89(3) . .
O13 O2 O10 150(6) . .
O12 O7 O16 93(3) . .
O6X O16 O7 77(3) . .
O13X O17 O6 115(2) . .
O13X O17 O8X 169(3) . .
O6 O17 O8X 75(2) . .
O5X O20 O21 108(4) . .
O20 O21 O15X 140(3) . .

loop_
_geom_bond_atom_site_label_1
_geom_bond_atom_site_label_2
_geom_bond_distance
_geom_bond_site_symmetry_2
Pd1 N3L 2.035(5) .
Pd1 N1L 2.035(5) .
Pd1 N2P 2.051(6) .
Pd1 N3P 2.060(5) .
Pd2 N2L 2.026(5) 6_654
Pd2 N2L 2.026(5) .
Pd2 N1P 2.066(6) 6_654
Pd2 N1P 2.066(6) .
C1L N1L 1.353(8) .
C1L C2L 1.367(9) .
C2L C3L 1.388(9) .
C3L C4L 1.397(9) .
C3L C17L 1.483(8) .
C4L C5L 1.383(9) .
C5L N1L 1.344(8) .
C6L N2L 1.350(8) .
C6L C7L 1.378(9) .
C7L C8L 1.385(8) .
C8L C9L 1.378(9) .
C8L C16L 1.479(9) .
C9L C10L 1.391(9) .
C10L N2L 1.345(8) .
C11L C12L 1.376(9) .
C11L C15L 1.389(9) .
C11L C18L 1.490(9) .
C12L C13L 1.379(9) .
C13L N3L 1.339(8) 12_757
C14L N3L 1.337(8) 12_757
C14L C15L 1.385(9) .
C16L N4L 1.332(8) .
C16L N5L 1.337(8) .
C17L N6L 1.328(8) .
C17L N5L 1.340(8) .
C18L N4L 1.333(8) .
C18L N6L 1.340(8) .
N3L C14L 1.337(8) 15_666
N3L C13L 1.339(8) 15_666
C1P C1P 1.500(18) 6_654
C1P N1P 1.505(11) .
C2P N1P 1.494(9) .
C3P N1P 1.491(11) .
C4P N2P 1.457(11) .
C5P N2P 1.509(12) .
C6P C7P 1.327(15) .
C6P N2P 1.466(11) .
C7P N3P 1.490(12) .
C8P N3P 1.446(12) .
C9P N3P 1.452(10) .
C1G C6G 1.381(19) .
C1G C2G 1.38(2) .
C1G C28X 1.9(3) 6_654
C2G C3G 1.389(19) .
C3G C4G 1.48(3) .
C3G C22G 1.528(16) .
C4G C24G 0.82(4) 15_666
C4G O1G 1.09(5) 15_666
C4G N1G 1.12(4) 15_666
C4G C17G 1.388(16) .
C4G C5G 1.398(17) .
C4G O2G 1.71(6) 6_654
C4G C25G 1.74(6) 15_666
C4G C25X 1.82(5) 15_666
C4G C26X 1.98(14) 15_666
C4G C30G 2.01(8) 15_666
C5G C24G 0.65(4) 15_666
C5G C22G 0.94(5) 15_666
C5G C10G 1.393(17) .
C5G C6G 1.399(19) .
C5G C25X 1.48(7) 6_654
C5G C25G 1.5(2) 6_654
C5G C30X 1.7(2) 6_654
C5G N1G 1.70(5) 15_666
C5G O1G 1.72(5) 15_666
C5G C21G 1.98(5) 15_666
C5G C29X 2.0(2) 6_654
C6G C29X 0.6(2) 6_654
C6G C12G 1.08(6) 12_757
C6G C13G 1.19(5) 12_757
C6G C30X 1.3(3) 6_654
C6G C7G 1.40(2) .
C6G C22G 1.53(4) 15_666
C6G C21G 1.82(6) 15_666
C6G C28X 1.9(2) 6_654
C6G C24G 1.96(5) 15_666
C6G C11G 1.98(5) 12_757
C7G C29X 1.1(3) 6_654
C7G C30X 1.2(2) 6_654
C7G C8G 1.39(2) .
C7G C28X 1.88(19) 6_654
C7G C26G 1.9(2) 6_654
C8G C9G 1.38(2) .
C9G C10G 1.383(19) .
C10G C22G 1.07(6) 15_666
C10G C25X 1.11(6) 6_654
C10G C3G 1.17(4) 15_666
C10G C25G 1.36(11) 6_654
C10G C11G 1.396(18) .
C10G N1G 1.42(5) 6_654
C10G C26G 1.48(16) 6_654
C10G C2G 1.53(5) 15_666
C10G C24G 1.64(5) 15_666
C10G C30X 1.7(2) 6_654
C11G C23G 0.95(5) 6_654
C11G N1G 1.29(5) 6_654
C11G C2G 1.37(5) 15_666
C11G C12G 1.39(2) .
C11G C16G 1.41(3) .
C11G O2G 1.54(5) 6_654
C11G C1G 1.58(5) 15_666
C11G C3G 1.78(5) 15_666
C11G C6G 1.98(5) 15_666
C11G C21G 2.03(5) 6_654
C12G C13G 1.39(2) .
C12G C28X 1.8(3) 12_757
C13G C29X 0.6(3) 12_757
C13G C28X 1.2(4) 12_757
C13G C14G 1.40(2) .
C13G C30X 1.8(3) 12_757
C13G C27G 2.01(10) 12_757
C13G C21G 2.03(7) 6_654
C14G C15G 1.39(2) .
C15G C27X 0.50(6) 12_757
C15G C29G 0.98(5) 12_757
C15G C21G 0.98(5) 6_654
C15G C28X 1.3(4) 12_757
C15G C18G 1.38(6) 6_654
C15G C20G 1.39(2) .
C15G C16G 1.392(19) .
C15G C26X 1.5(2) 12_757
C15G C30G 1.54(11) 12_757
C15G C23G 1.90(4) 6_654
C15G C19G 1.90(8) 6_654
C16G C23G 0.61(4) 6_654
C16G C27X 0.91(10) 12_757
C16G O2G 1.25(5) 6_654
C16G C21G 1.27(5) 6_654
C16G C17G 1.394(18) .
C16G O1G 1.83(5) 15_666
C16G C28X 1.9(2) 12_757
C16G N1G 1.95(4) 6_654
C16G C18G 1.97(5) 6_654
C16G C26X 2.0(2) 12_757
C17G O1G 1.19(5) 15_666
C17G O2G 1.35(6) 6_654
C17G C30G 1.37(6) 15_666
C17G C18G 1.50(3) .
C17G C26X 1.50(15) 15_666
C17G C23G 1.60(5) 6_654
C17G C24G 1.78(5) 15_666
C17G C27X 1.92(15) 12_757
C18G C19G 1.40(2) .
C18G C21G 1.557(16) .
C18G C16G 1.97(5) 6_654
C19G C20G 1.40(2) .
C19G C27X 1.9(2) 15_666
C19G C29G 1.97(12) 15_666
C19G C30G 2.04(11) 15_666
C21G C23G 1.50(3) .
C21G C22G 1.57(5) .
C22G C24G 1.48(3) .
C22G C29X 2.01(9) 15_666
C23G C16G 0.61(4) 6_654
C23G C11G 0.95(5) 6_654
C23G O2G 1.22(3) .
C23G N1G 1.36(3) .
C23G C27X 1.45(17) 15_666
C23G C17G 1.60(5) 6_654
C23G O1G 1.81(5) 12_757
C23G C10G 1.90(4) 6_654
C23G C15G 1.90(4) 6_654
C23G C24G 2.01(5) 12_757
C24G C5G 0.65(4) 12_757
C24G C4G 0.82(4) 12_757
C24G O1G 1.23(3) .
C24G N1G 1.39(3) .
C24G O2G 1.58(6) 15_666
C24G C10G 1.64(5) 12_757
C24G C17G 1.78(5) 12_757
C24G C25X 1.88(7) 15_666
C24G C25G 1.90(9) 15_666
C24G C6G 1.96(5) 12_757
C24G C23G 2.01(5) 15_666
O1G O2G 0.79(6) 15_666
O1G C4G 1.09(5) 12_757
O1G C17G 1.19(5) 12_757
O1G C5G 1.72(5) 12_757
O1G C23G 1.81(5) 15_666
O1G C16G 1.83(5) 12_757
O2G O1G 0.79(6) 12_757
O2G C16G 1.25(5) 6_654
O2G C17G 1.35(6) 6_654
O2G C11G 1.54(5) 6_654
O2G C24G 1.58(6) 12_757
O2G C4G 1.71(6) 6_654
O2G C10G 1.86(6) 6_654
N1G C4G 1.12(4) 12_757
N1G C11G 1.29(5) 6_654
N1G C3G 1.36(4) 12_757
N1G C10G 1.42(5) 6_654
N1G C25X 1.48(2) .
N1G C25G 1.4806 .
N1G C5G 1.70(5) 12_757
N1G C22G 1.81(5) 12_757
N1G C16G 1.95(4) 6_654
C25G C30G 1.5021 .
C25G C26G 1.5061 .
C26G C27G 1.5231 .
C26G C7G 1.94(10) 6_654
C27G C28G 1.5366 .
C28G C29G 1.4793 .
C29G C30G 1.5338 .
C29G C19G 1.97(9) 12_757
C30G C4G 2.01(6) 12_757
C30G C19G 2.04(6) 12_757
C25X C26X 1.5024 .
C25X C30X 1.5066 .
C26X C27X 1.5336 .
C26X C16G 2.00(9) 15_666
C27X C28X 1.4797 .
C28X C29X 1.5371 .
C29X C30X 1.5225 .
N1N O1N 1.27(3) .
N1N O2N 1.27(3) .
N1N O3N 1.29(3) .
O1X O3X 1.52(5) .
O2X O9 1.58(3) .
O2X O14 1.59(5) .
O4X O21X 1.53(4) .
O5X O20 1.13(5) .
N2N O5N 1.19(3) .
N2N O6N 1.25(2) .
N2N O4N 1.29(3) .
N3N O8N 1.28(3) .
N3N O7N 1.28(3) .
N3N O9N 1.31(3) .
O6X O16 1.49(5) .
O6X O7X 1.62(5) .
O8X O9X 1.41(6) .
O8X O11X 1.68(6) .
O8X O17 1.80(6) .
O9X O11X 0.79(3) .
O10X O12X 1.66(5) .
O12X O4 1.21(4) .
O13X O17 1.49(3) .
O14X O17X 1.80(3) .
O15X O21 1.60(4) .
O2 O13 1.34(8) .
O2 O10 1.52(7) .
O5 O15 1.80(7) .
O6 O17 1.78(3) .
O7 O12 1.53(5) .
O7 O16 1.59(5) .
O11 O19 1.47(4) .
O20 O21 1.33(4) .
